data_1569862
loop_
_publ_author_name
'You, Shihai'
'Yu, Panpan'
'Zhu, Tingting'
'Guan, Qianwen'
'Wu, Jianbo'
'Dai, Hongliang'
'Zhong, Haiqing'
'Zhu, Zeng-Kui'
'Luo, Junhua'

_publ_section_title
;
 Alternating chiral and achiral spacers for constructing two-dimensional
 chiral hybrid perovskites toward circular-polarization-sensitive
 photodetection.
;
_journal_issue 11
_journal_name_full 'Materials horizons'
_journal_page_first 5307
_journal_page_last 5312
_journal_paper_doi 10.1039/d3mh00745f
_journal_volume 10
_journal_year 2023
_chemical_formula_moiety 'Br4 Pb, 2(C5 H14 N)'
_chemical_formula_sum 'C10 H28 Br4 N2 Pb'
_chemical_formula_weight 703.17
_space_group_crystal_system monoclinic
_space_group_IT_number 14
_space_group_name_Hall '-P 2ybc'
_space_group_name_H-M_alt 'P 1 21/c 1'
_atom_sites_solution_hydrogens geom
_atom_sites_solution_primary dual
_audit_creation_date 2023-03-25
_audit_creation_method
;
Olex2 1.5
(compiled 2021.12.09 svn.r5202d8cf for OlexSys, GUI svn.r6439)
;
_audit_update_record
;
2023-03-30 deposited with the CCDC.	2023-09-12 downloaded from the CCDC.
;
_cell_angle_alpha 90
_cell_angle_beta 94.932(3)
_cell_angle_gamma 90
_cell_formula_units_Z 2
_cell_length_a 14.4011(5)
_cell_length_b 8.2390(2)
_cell_length_c 8.3208(2)
_cell_measurement_reflns_used 5570
_cell_measurement_temperature 100.0(8)
_cell_measurement_theta_max 30.8320
_cell_measurement_theta_min 2.8240
_cell_volume 983.61(5)
_computing_cell_refinement 'CrysAlisPro 1.171.42.73a (Rigaku OD, 2022)'
_computing_data_collection 'CrysAlisPro 1.171.42.73a (Rigaku OD, 2022)'
_computing_data_reduction 'CrysAlisPro 1.171.42.73a (Rigaku OD, 2022)'
_computing_molecular_graphics 'Olex2 1.5 (Dolomanov et al., 2009)'
_computing_publication_material 'Olex2 1.5 (Dolomanov et al., 2009)'
_computing_structure_refinement 'SHELXL 2018/3 (Sheldrick, 2015)'
_computing_structure_solution 'SHELXT 2014/5 (Sheldrick, 2014)'
_diffrn_ambient_environment N~2~
_diffrn_ambient_temperature 100.0(8)
_diffrn_detector 'Hybrid Pixel Array Detector'
_diffrn_detector_area_resol_mean 10.0000
_diffrn_detector_type HyPix
_diffrn_measured_fraction_theta_full 0.999
_diffrn_measured_fraction_theta_max 0.837
_diffrn_measurement_details
;
List of Runs (angles in degrees, time in seconds):

  # Type    Start    End  Width  t~exp~   \w     \q     \k     \f   Frames
#--------------------------------------------------------------------------
  1  \w    -32.00  -6.00   0.50    0.32    --   -5.22  97.00 116.00   52
  2  \w    -17.00  27.00   0.50    0.32    --   -5.22 -99.00-150.00   88
  3  \w    -17.00  29.00   0.50    0.32    --    6.86 -99.00 -60.00   92
  4  \w    -23.00   6.00   0.50    0.32    --   -5.22 -97.00   7.00   58
  5  \w    -15.00  38.00   0.50    0.32    --    6.86 -97.00   7.00  106
  6  \w     -4.00  79.00   0.50    0.32    --    6.86  57.00-180.00  166
;
_diffrn_measurement_device 'four-circle diffractometer'
_diffrn_measurement_device_type 'XtaLAB Synergy R, HyPix'
_diffrn_measurement_method '\w scans'
_diffrn_orient_matrix_type 'CrysAlisPro convention (1999,Acta A55,543-557)'
_diffrn_orient_matrix_UB_11 0.0057544000
_diffrn_orient_matrix_UB_12 0.0381211000
_diffrn_orient_matrix_UB_13 -0.0749122000
_diffrn_orient_matrix_UB_21 0.0163531000
_diffrn_orient_matrix_UB_22 0.0711589000
_diffrn_orient_matrix_UB_23 0.0412450000
_diffrn_orient_matrix_UB_31 0.0463022000
_diffrn_orient_matrix_UB_32 -0.0298956000
_diffrn_orient_matrix_UB_33 0.0025547000
_diffrn_radiation_monochromator mirror
_diffrn_radiation_probe x-ray
_diffrn_radiation_type 'Mo K\a'
_diffrn_radiation_wavelength 0.71073
_diffrn_reflns_av_R_equivalents 0.0403
_diffrn_reflns_av_unetI/netI 0.0373
_diffrn_reflns_Laue_measured_fraction_full 0.999
_diffrn_reflns_Laue_measured_fraction_max 0.837
_diffrn_reflns_limit_h_max 16
_diffrn_reflns_limit_h_min -20
_diffrn_reflns_limit_k_max 11
_diffrn_reflns_limit_k_min -11
_diffrn_reflns_limit_l_max 9
_diffrn_reflns_limit_l_min -11
_diffrn_reflns_number 8946
_diffrn_reflns_point_group_measured_fraction_full 0.999
_diffrn_reflns_point_group_measured_fraction_max 0.837
_diffrn_reflns_theta_full 25.242
_diffrn_reflns_theta_max 30.443
_diffrn_reflns_theta_min 2.839
_diffrn_source 'micro-focus sealed X-ray tube'
_diffrn_source_type 'Mova (Mo) X-ray Source'
_exptl_absorpt_coefficient_mu 16.688
_exptl_absorpt_correction_T_max 1.00000
_exptl_absorpt_correction_T_min 0.11356
_exptl_absorpt_correction_type multi-scan
_exptl_absorpt_process_details
;
CrysAlisPro 1.171.42.73a (Rigaku Oxford Diffraction, 2022)
Empirical absorption correction using spherical harmonics,
implemented in SCALE3 ABSPACK scaling algorithm.
;
_exptl_crystal_colour 'clear light colourless'
_exptl_crystal_colour_lustre clear
_exptl_crystal_colour_modifier light
_exptl_crystal_colour_primary colourless
_exptl_crystal_density_diffrn 2.374
_exptl_crystal_description plate
_exptl_crystal_F_000 648
_exptl_crystal_size_max 0.2
_exptl_crystal_size_mid 0.2
_exptl_crystal_size_min 0.01
_refine_diff_density_max 1.523
_refine_diff_density_min -1.626
_refine_diff_density_rms 0.295
_refine_ls_extinction_method none
_refine_ls_goodness_of_fit_ref 1.051
_refine_ls_hydrogen_treatment constr
_refine_ls_matrix_type full
_refine_ls_number_parameters 81
_refine_ls_number_reflns 2496
_refine_ls_number_restraints 0
_refine_ls_restrained_S_all 1.051
_refine_ls_R_factor_all 0.0363
_refine_ls_R_factor_gt 0.0296
_refine_ls_shift/su_max 0.001
_refine_ls_shift/su_mean 0.000
_refine_ls_structure_factor_coef Fsqd
_refine_ls_weighting_details 'w=1/[\s^2^(Fo^2^)+(0.0479P)^2^] where P=(Fo^2^+2Fc^2^)/3'
_refine_ls_weighting_scheme calc
_refine_ls_wR_factor_gt 0.0736
_refine_ls_wR_factor_ref 0.0761
_reflns_Friedel_coverage 0.000
_reflns_number_gt 2200
_reflns_number_total 2496
_reflns_threshold_expression 'I > 2\s(I)'
_cod_data_source_file d3mh00745f2.cif
_cod_data_source_block wa2pbbr4_auto
_cod_depositor_comments 'Adding full bibliography for 1569862--1569864.cif.'
_cod_database_code 1569862
_shelx_shelxl_version_number 2018/3
_chemical_oxdiff_formula 'C H N Pb Br'
_shelx_space_group_comment
;
The symmetry employed for this shelxl refinement is uniquely defined
by the following loop, which should always be used as a source of
symmetry information in preference to the above space-group names.
They are only intended as comments.
;
_shelx_estimated_absorpt_t_max 0.851
_shelx_estimated_absorpt_t_min 0.135
_olex2_refinement_description
;
1. Fixed Uiso
 At 1.2 times of:
  All C(H,H) groups, All N(H,H,H) groups
 At 1.5 times of:
  All C(H,H,H) groups
2.a Secondary CH2 refined with riding coordinates:
 C1(H1D,H1E), C2(H2A,H2B), C3(H3A,H3B), C4(H4A,H4B)
2.b Idealised Me refined as rotating group:
 N1(H1A,H1B,H1C), C5(H5A,H5B,H5C)
;
_olex2_submission_special_instructions 'No special instructions were received'
_oxdiff_exptl_absorpt_empirical_details
;
Empirical correction (ABSPACK) includes:
- Absorption correction using spherical harmonics
- Frame scaling
;
_oxdiff_exptl_absorpt_empirical_full_max 6.722
_oxdiff_exptl_absorpt_empirical_full_min 0.522

loop_
_space_group_symop_operation_xyz
'x, y, z'
'-x, y+1/2, -z+1/2'
'-x, -y, -z'
'x, -y-1/2, z-1/2'

loop_
_atom_site_label
_atom_site_type_symbol
_atom_site_fract_x
_atom_site_fract_y
_atom_site_fract_z
_atom_site_U_iso_or_equiv
_atom_site_adp_type
_atom_site_occupancy
_atom_site_site_symmetry_order
_atom_site_calc_flag
_atom_site_refinement_flags_posn
_atom_site_refinement_flags_adp
_atom_site_refinement_flags_occupancy
_atom_site_disorder_assembly
_atom_site_disorder_group
Pb1 Pb 1.000000 1.000000 0.500000 0.00973(9) Uani 1 2 d S . P . .
Br1 Br 1.00189(3) 0.80676(5) 0.80539(5) 0.01460(12) Uani 1 1 d . . . . .
Br2 Br 0.79203(3) 0.96151(6) 0.44852(5) 0.01473(12) Uani 1 1 d . . . . .
N1 N 0.8293(3) 0.9291(5) 1.0532(4) 0.0161(8) Uani 1 1 d . . . . .
H1A H 0.814935 0.828250 1.014023 0.019 Uiso 1 1 calc R U . . .
H1B H 0.804739 0.942553 1.149533 0.019 Uiso 1 1 calc R U . . .
H1C H 0.892322 0.940474 1.067261 0.019 Uiso 1 1 calc R U . . .
C1 C 0.7893(4) 1.0553(6) 0.9352(5) 0.0159(10) Uani 1 1 d . . . . .
H1D H 0.794014 1.163418 0.987162 0.019 Uiso 1 1 calc R U . . .
H1E H 0.826573 1.057709 0.840720 0.019 Uiso 1 1 calc R U . . .
C2 C 0.6893(4) 1.0222(6) 0.8791(6) 0.0170(10) Uani 1 1 d . . . . .
H2A H 0.652112 1.014919 0.973452 0.020 Uiso 1 1 calc R U . . .
H2B H 0.684581 0.916930 0.821594 0.020 Uiso 1 1 calc R U . . .
C3 C 0.6500(4) 1.1575(6) 0.7661(6) 0.0184(10) Uani 1 1 d . . . . .
H3A H 0.639849 1.255378 0.831295 0.022 Uiso 1 1 calc R U . . .
H3B H 0.697133 1.185211 0.690530 0.022 Uiso 1 1 calc R U . . .
C4 C 0.5595(4) 1.1149(6) 0.6690(6) 0.0213(11) Uani 1 1 d . . . . .
H4A H 0.568686 1.013560 0.608327 0.026 Uiso 1 1 calc R U . . .
H4B H 0.544134 1.202146 0.589370 0.026 Uiso 1 1 calc R U . . .
C5 C 0.4778(4) 1.0920(7) 0.7700(6) 0.0261(12) Uani 1 1 d . . . . .
H5A H 0.422043 1.064252 0.699577 0.039 Uiso 1 1 calc R U . . .
H5B H 0.466888 1.192750 0.827997 0.039 Uiso 1 1 calc R U . . .
H5C H 0.491783 1.004104 0.847731 0.039 Uiso 1 1 calc R U . . .

loop_
_atom_site_aniso_label
_atom_site_aniso_U_11
_atom_site_aniso_U_22
_atom_site_aniso_U_33
_atom_site_aniso_U_23
_atom_site_aniso_U_13
_atom_site_aniso_U_12
Pb1 0.01384(15) 0.00828(13) 0.00693(12) -0.00010(7) 0.00020(9) -0.00026(8)
Br1 0.0200(3) 0.0124(2) 0.0112(2) 0.00395(15) 0.00025(18) -0.00227(17)
Br2 0.0154(3) 0.0138(2) 0.0150(2) 0.00025(15) 0.00116(18) 0.00225(18)
N1 0.021(2) 0.0127(19) 0.0136(18) -0.0017(14) -0.0032(16) -0.0008(17)
C1 0.018(3) 0.015(2) 0.014(2) 0.0020(17) 0.0005(19) -0.001(2)
C2 0.016(3) 0.018(2) 0.017(2) 0.0007(17) -0.001(2) -0.0034(19)
C3 0.019(3) 0.019(2) 0.017(2) 0.0019(18) 0.0023(19) -0.001(2)
C4 0.026(3) 0.022(2) 0.014(2) 0.0005(18) -0.004(2) 0.002(2)
C5 0.019(3) 0.034(3) 0.024(3) 0.001(2) -0.004(2) -0.004(2)

loop_
_atom_type_symbol
_atom_type_description
_atom_type_scat_dispersion_real
_atom_type_scat_dispersion_imag
_atom_type_scat_source
C C 0.0033 0.0016 'International Tables Vol C Tables 4.2.6.8 and 6.1.1.4'
H H 0.0000 0.0000 'International Tables Vol C Tables 4.2.6.8 and 6.1.1.4'
Br Br -0.2901 2.4595 'International Tables Vol C Tables 4.2.6.8 and 6.1.1.4'
N N 0.0061 0.0033 'International Tables Vol C Tables 4.2.6.8 and 6.1.1.4'
Pb Pb -3.3944 10.1111 'International Tables Vol C Tables 4.2.6.8 and 6.1.1.4'

loop_
_geom_angle_atom_site_label_1
_geom_angle_atom_site_label_2
_geom_angle_atom_site_label_3
_geom_angle
_geom_angle_site_symmetry_1
_geom_angle_site_symmetry_3
_geom_angle_publ_flag
Br1 Pb1 Br1 180.0 3_776 . ?
Br1 Pb1 Br1 89.412(4) . 2_756 ?
Br1 Pb1 Br1 90.588(4) 3_776 2_756 ?
Br1 Pb1 Br1 89.412(4) 3_776 4_575 ?
Br1 Pb1 Br1 90.588(4) . 4_575 ?
Br1 Pb1 Br1 180.000(13) 4_575 2_756 ?
Br1 Pb1 Br2 83.655(13) 4_575 . ?
Br1 Pb1 Br2 89.936(13) 3_776 . ?
Br1 Pb1 Br2 83.655(13) 2_756 3_776 ?
Br1 Pb1 Br2 89.936(13) . 3_776 ?
Br1 Pb1 Br2 90.063(13) . . ?
Br1 Pb1 Br2 96.345(13) 4_575 3_776 ?
Br1 Pb1 Br2 90.064(13) 3_776 3_776 ?
Br1 Pb1 Br2 96.345(13) 2_756 . ?
Br2 Pb1 Br2 180.0 3_776 . ?
Pb1 Br1 Pb1 154.757(16) . 2_746 ?
H1A N1 H1B 109.5 . . ?
H1A N1 H1C 109.5 . . ?
H1B N1 H1C 109.5 . . ?
C1 N1 H1A 109.5 . . ?
C1 N1 H1B 109.5 . . ?
C1 N1 H1C 109.5 . . ?
N1 C1 H1D 109.1 . . ?
N1 C1 H1E 109.1 . . ?
H1D C1 H1E 107.9 . . ?
C2 C1 N1 112.3(4) . . ?
C2 C1 H1D 109.1 . . ?
C2 C1 H1E 109.1 . . ?
C1 C2 H2A 109.5 . . ?
C1 C2 H2B 109.5 . . ?
C1 C2 C3 110.6(4) . . ?
H2A C2 H2B 108.1 . . ?
C3 C2 H2A 109.5 . . ?
C3 C2 H2B 109.5 . . ?
C2 C3 H3A 108.7 . . ?
C2 C3 H3B 108.7 . . ?
H3A C3 H3B 107.6 . . ?
C4 C3 C2 114.4(4) . . ?
C4 C3 H3A 108.7 . . ?
C4 C3 H3B 108.7 . . ?
C3 C4 H4A 108.8 . . ?
C3 C4 H4B 108.8 . . ?
C3 C4 C5 114.0(4) . . ?
H4A C4 H4B 107.6 . . ?
C5 C4 H4A 108.8 . . ?
C5 C4 H4B 108.8 . . ?
C4 C5 H5A 109.5 . . ?
C4 C5 H5B 109.5 . . ?
C4 C5 H5C 109.5 . . ?
H5A C5 H5B 109.5 . . ?
H5A C5 H5C 109.5 . . ?
H5B C5 H5C 109.5 . . ?

loop_
_geom_bond_atom_site_label_1
_geom_bond_atom_site_label_2
_geom_bond_distance
_geom_bond_site_symmetry_2
_geom_bond_publ_flag
Pb1 Br1 2.9968(4) 3_776 ?
Pb1 Br1 3.0031(4) 2_756 ?
Pb1 Br1 2.9968(4) . ?
Pb1 Br1 3.0031(4) 4_575 ?
Pb1 Br2 3.0056(5) 3_776 ?
Pb1 Br2 3.0056(5) . ?
N1 H1A 0.9100 . ?
N1 H1B 0.9100 . ?
N1 H1C 0.9100 . ?
N1 C1 1.510(6) . ?
C1 H1D 0.9900 . ?
C1 H1E 0.9900 . ?
C1 C2 1.500(7) . ?
C2 H2A 0.9900 . ?
C2 H2B 0.9900 . ?
C2 C3 1.535(7) . ?
C3 H3A 0.9900 . ?
C3 H3B 0.9900 . ?
C3 C4 1.514(7) . ?
C4 H4A 0.9900 . ?
C4 H4B 0.9900 . ?
C4 C5 1.515(8) . ?
C5 H5A 0.9800 . ?
C5 H5B 0.9800 . ?
C5 H5C 0.9800 . ?

loop_
_geom_torsion_atom_site_label_1
_geom_torsion_atom_site_label_2
_geom_torsion_atom_site_label_3
_geom_torsion_atom_site_label_4
_geom_torsion
_geom_torsion_site_symmetry_1
_geom_torsion_site_symmetry_2
_geom_torsion_site_symmetry_3
_geom_torsion_site_symmetry_4
_geom_torsion_publ_flag
N1 C1 C2 C3 177.2(4) . . . . ?
C1 C2 C3 C4 164.6(4) . . . . ?
C2 C3 C4 C5 66.2(6) . . . . ?
